data_4074785
loop_
_publ_author_name
'Kissounko, Denis'
'Epshteyn, Albert'
'Fettinger, James C.'
'Sita, Lawrence R.'

_publ_section_title
;
 Synthesis and Formal Ring-Opening Reactions of
 (\h5-C5Me5)Zr[\h2-CH2CH(C6H5)][N(iPr)C(Me)N(iPr)], a Base-Free
 \h2-Styrene Complex of Zirconium
;
_journal_issue 2
_journal_name_full Organometallics
_journal_page_first 531
_journal_paper_doi 10.1021/om0508785
_journal_volume 25
_journal_year 2006
_chemical_formula_sum 'C58 H98 Cl2 N4 Sn2 Zr2'
_chemical_formula_weight 1342.12
_chemical_name_systematic
; 
 ? 
;
_space_group_IT_number 33
_symmetry_cell_setting orthorhombic
_symmetry_space_group_name_Hall 'P 2c -2n'
_symmetry_space_group_name_H-M 'P n a 21'
_atom_sites_solution_hydrogens geom
_atom_sites_solution_primary direct
_atom_sites_solution_secondary difmap
_audit_creation_method SHELXL-97
_cell_angle_alpha 90.00
_cell_angle_beta 90.00
_cell_angle_gamma 90.00
_cell_formula_units_Z 4
_cell_length_a 18.6067(7)
_cell_length_b 9.7437(4)
_cell_length_c 34.7800(13)
_cell_measurement_reflns_used 6757
_cell_measurement_temperature 293(2)
_cell_measurement_theta_max 22.847
_cell_measurement_theta_min 2.171
_cell_volume 6305.5(4)
_computing_cell_refinement 'Bruker SMART'
_computing_data_collection 'Bruker SMART'
_computing_data_reduction 'Bruker SAINT'
_computing_molecular_graphics 'Bruker SHELXTL'
_computing_publication_material 'Bruker SHELXTL'
_computing_structure_refinement 'SHELXL-97 (Sheldrick, 1997)'
_computing_structure_solution 'SHELXS-97 (Sheldrick, 1990)'
_diffrn_ambient_temperature 293(2)
_diffrn_measured_fraction_theta_full 0.999
_diffrn_measured_fraction_theta_max 0.999
_diffrn_measurement_device_type 'CCD area detector'
_diffrn_measurement_method 'phi and omega scans'
_diffrn_radiation_monochromator graphite
_diffrn_radiation_source 'fine-focus sealed tube'
_diffrn_radiation_type MoK\a
_diffrn_radiation_wavelength 0.71073
_diffrn_reflns_av_R_equivalents 0.0616
_diffrn_reflns_av_sigmaI/netI 0.0470
_diffrn_reflns_limit_h_max 22
_diffrn_reflns_limit_h_min -22
_diffrn_reflns_limit_k_max 11
_diffrn_reflns_limit_k_min -11
_diffrn_reflns_limit_l_max 41
_diffrn_reflns_limit_l_min -41
_diffrn_reflns_number 42020
_diffrn_reflns_theta_full 25.00
_diffrn_reflns_theta_max 25.00
_diffrn_reflns_theta_min 2.34
_exptl_absorpt_coefficient_mu 1.226
_exptl_absorpt_correction_T_max 0.9700
_exptl_absorpt_correction_T_min 0.6835
_exptl_absorpt_correction_type 'Empirical, SADABS (multi-scan)'
_exptl_crystal_colour Orange
_exptl_crystal_density_diffrn 1.414
_exptl_crystal_density_meas 0
_exptl_crystal_density_method 'not measured'
_exptl_crystal_description Plate
_exptl_crystal_F_000 2752
_exptl_crystal_size_max 0.34
_exptl_crystal_size_mid 0.18
_exptl_crystal_size_min 0.03
_refine_diff_density_max 1.082
_refine_diff_density_min -0.620
_refine_diff_density_rms 0.104
_refine_ls_abs_structure_details 'Flack H D (1983), Acta Cryst. A39, 876-881'
_refine_ls_abs_structure_Flack -0.03(3)
_refine_ls_extinction_method none
_refine_ls_goodness_of_fit_ref 1.074
_refine_ls_hydrogen_treatment mixed
_refine_ls_matrix_type full
_refine_ls_number_parameters 645
_refine_ls_number_reflns 11089
_refine_ls_number_restraints 7
_refine_ls_restrained_S_all 1.073
_refine_ls_R_factor_all 0.0769
_refine_ls_R_factor_gt 0.0397
_refine_ls_shift/su_max 0.000
_refine_ls_shift/su_mean 0.000
_refine_ls_structure_factor_coef Fsqd
_refine_ls_weighting_details 'calc w=1/[\s^2^(Fo^2^)+(0.0526P)^2^+4.6414P] where P=(Fo^2^+2Fc^2^)/3'
_refine_ls_weighting_scheme calc
_refine_ls_wR_factor_gt 0.0905
_refine_ls_wR_factor_ref 0.1068
_reflns_number_gt 8351
_reflns_number_total 11089
_reflns_threshold_expression >2sigma(I)
_cod_data_source_file om0508785si20051011_035720.cif
_cod_data_source_block cmpd5b
_cod_depositor_comments
;
The following automatic conversions were performed:

'_symmetry_cell_setting' value 'Orthorhombic' changed to
'orthorhombic' according to
/home/saulius/struct/CIF-dictionaries/cif_core.dic dictionary named
'cif_core.dic' version 2.4.1 from 2010-06-29.

Automatic conversion script
Id: cif_fix_values 1715 2011-07-08 13:25:40Z adriana 
;
_cod_original_sg_symbol_H-M Pna2(1)
_cod_database_code 4074785

loop_
_symmetry_equiv_pos_as_xyz
'x, y, z'
'-x, -y, z+1/2'
'x+1/2, -y+1/2, z'
'-x+1/2, y+1/2, z+1/2'

loop_
_atom_site_label
_atom_site_type_symbol
_atom_site_fract_x
_atom_site_fract_y
_atom_site_fract_z
_atom_site_U_iso_or_equiv
_atom_site_adp_type
_atom_site_occupancy
_atom_site_symmetry_multiplicity
_atom_site_calc_flag
_atom_site_refinement_flags
Sn1 Sn 0.07191(2) 0.14276(6) -0.05302(3) 0.04069(14) Uani 1 1 d .
Zr1 Zr 0.04242(3) 0.42266(6) -0.15965(3) 0.02773(15) Uani 1 1 d .
Cl1 Cl 0.08946(10) 0.1910(2) -0.17719(7) 0.0464(5) Uani 1 1 d .
N1 N -0.0688(3) 0.3380(6) -0.17133(18) 0.0333(14) Uani 1 1 d .
N2 N -0.0581(3) 0.5198(6) -0.13388(16) 0.0317(13) Uani 1 1 d .
CT1 C 0.08884(19) 0.5690(3) -0.20170(10) 0.000 Uiso 0.00 1 d P
C1 C 0.0694(4) 0.6631(7) -0.1819(2) 0.040(2) Uani 1 1 d .
C2 C 0.0292(4) 0.5975(8) -0.2118(2) 0.0393(18) Uani 1 1 d .
C3 C 0.0722(4) 0.4961(9) -0.2270(2) 0.046(2) Uani 1 1 d .
C4 C 0.1372(5) 0.4940(8) -0.2080(3) 0.056(2) Uani 1 1 d .
C5 C 0.1362(4) 0.5945(9) -0.1799(2) 0.051(2) Uani 1 1 d .
C6 C 0.0494(5) 0.7912(11) -0.1609(3) 0.069(3) Uani 1 1 d .
H6A H 0.0009 0.8162 -0.1672 0.103 Uiso 1 1 calc R
H6B H 0.0814 0.8640 -0.1683 0.103 Uiso 1 1 calc R
H6C H 0.0531 0.7760 -0.1337 0.103 Uiso 1 1 calc R
C7 C -0.0448(4) 0.6389(12) -0.2262(3) 0.082(4) Uani 1 1 d .
H7A H -0.0444 0.7344 -0.2331 0.123 Uiso 1 1 calc R
H7B H -0.0797 0.6238 -0.2063 0.123 Uiso 1 1 calc R
H7C H -0.0570 0.5849 -0.2483 0.123 Uiso 1 1 calc R
C8 C 0.0575(8) 0.4056(13) -0.2612(4) 0.108(5) Uani 1 1 d .
H8A H 0.0747 0.3146 -0.2560 0.162 Uiso 1 1 calc R
H8B H 0.0816 0.4419 -0.2833 0.162 Uiso 1 1 calc R
H8C H 0.0067 0.4026 -0.2659 0.162 Uiso 1 1 calc R
C9 C 0.2017(6) 0.4057(12) -0.2177(5) 0.107(5) Uani 1 1 d .
H9A H 0.2279 0.3857 -0.1946 0.161 Uiso 1 1 calc R
H9B H 0.2322 0.4538 -0.2354 0.161 Uiso 1 1 calc R
H9C H 0.1857 0.3215 -0.2292 0.161 Uiso 1 1 calc R
C10 C 0.2003(5) 0.6446(13) -0.1570(3) 0.089(4) Uani 1 1 d .
H10A H 0.2275 0.7082 -0.1722 0.133 Uiso 1 1 calc R
H10B H 0.2301 0.5679 -0.1502 0.133 Uiso 1 1 calc R
H10C H 0.1838 0.6893 -0.1340 0.133 Uiso 1 1 calc R
C11 C -0.1024(3) 0.4258(8) -0.1488(2) 0.0338(18) Uani 1 1 d .
C12 C -0.1822(4) 0.4165(9) -0.1409(3) 0.059(3) Uani 1 1 d .
H12A H -0.2082 0.4282 -0.1645 0.089 Uiso 1 1 calc R
H12B H -0.1958 0.4871 -0.1231 0.089 Uiso 1 1 calc R
H12C H -0.1931 0.3282 -0.1301 0.089 Uiso 1 1 calc R
C13 C -0.1056(4) 0.2160(9) -0.1871(3) 0.048(2) Uani 1 1 d .
H13 H -0.1565 0.2396 -0.1901 0.057 Uiso 1 1 calc R
C14 C -0.0772(5) 0.1783(10) -0.2258(3) 0.071(3) Uani 1 1 d .
H14A H -0.0270 0.1567 -0.2239 0.106 Uiso 1 1 calc R
H14B H -0.0836 0.2540 -0.2431 0.106 Uiso 1 1 calc R
H14C H -0.1028 0.0999 -0.2354 0.106 Uiso 1 1 calc R
C15 C -0.1012(5) 0.0959(9) -0.1586(4) 0.067(3) Uani 1 1 d .
H15A H -0.0518 0.0751 -0.1534 0.101 Uiso 1 1 calc R
H15B H -0.1243 0.0168 -0.1696 0.101 Uiso 1 1 calc R
H15C H -0.1250 0.1205 -0.1351 0.101 Uiso 1 1 calc R
C16 C -0.0807(4) 0.6319(7) -0.1079(2) 0.0358(17) Uani 1 1 d .
H16 H -0.0371 0.6858 -0.1033 0.043 Uiso 1 1 calc R
C17 C -0.1342(5) 0.7326(10) -0.1257(4) 0.062(3) Uani 1 1 d .
H17A H -0.1820 0.6964 -0.1235 0.092 Uiso 1 1 calc R
H17B H -0.1227 0.7459 -0.1524 0.092 Uiso 1 1 calc R
H17C H -0.1314 0.8189 -0.1125 0.092 Uiso 1 1 calc R
C18 C -0.1058(5) 0.5861(9) -0.0681(2) 0.051(2) Uani 1 1 d .
H18A H -0.0735 0.5175 -0.0583 0.077 Uiso 1 1 calc R
H18B H -0.1533 0.5484 -0.0699 0.077 Uiso 1 1 calc R
H18C H -0.1062 0.6635 -0.0510 0.077 Uiso 1 1 calc R
C19 C 0.1065(4) 0.3975(7) -0.1048(2) 0.0364(17) Uani 1 1 d .
H19 H 0.1441 0.3301 -0.1108 0.044 Uiso 1 1 calc R
C20 C 0.0430(4) 0.3139(7) -0.0890(2) 0.0360(18) Uani 1 1 d .
H20A H 0.0151 0.2798 -0.1105 0.054 Uiso 1 1 calc R
H20B H 0.0122 0.3749 -0.0743 0.054 Uiso 1 1 calc R
C21 C -0.0136(5) -0.0066(9) -0.0570(3) 0.062(2) Uani 1 1 d .
H21A H -0.0029 -0.0710 -0.0771 0.094 Uiso 1 1 calc R
H21B H -0.0580 0.0393 -0.0627 0.094 Uiso 1 1 calc R
H21C H -0.0180 -0.0545 -0.0330 0.094 Uiso 1 1 calc R
C22 C 0.0843(6) 0.2233(14) 0.0047(3) 0.082(4) Uani 1 1 d .
H22A H 0.0385 0.2536 0.0142 0.122 Uiso 1 1 calc R
H22B H 0.1172 0.2992 0.0043 0.122 Uiso 1 1 calc R
H22C H 0.1027 0.1527 0.0213 0.122 Uiso 1 1 calc R
C23 C 0.1716(5) 0.0586(11) -0.0733(3) 0.068(3) Uani 1 1 d .
H23A H 0.2099 0.1219 -0.0681 0.102 Uiso 1 1 calc R
H23B H 0.1686 0.0430 -0.1005 0.102 Uiso 1 1 calc R
H23C H 0.1810 -0.0267 -0.0604 0.102 Uiso 1 1 calc R
C24 C 0.1401(4) 0.4962(7) -0.0772(2) 0.0333(17) Uani 1 1 d .
C25 C 0.1018(4) 0.5971(8) -0.0581(2) 0.0454(19) Uani 1 1 d .
H25 H 0.0524 0.6030 -0.0616 0.054 Uiso 1 1 calc R
C26 C 0.1359(5) 0.6897(10) -0.0338(3) 0.054(2) Uani 1 1 d .
H26 H 0.1093 0.7573 -0.0214 0.065 Uiso 1 1 calc R
C27 C 0.2086(5) 0.6819(10) -0.0281(3) 0.056(2) Uani 1 1 d .
H27 H 0.2311 0.7444 -0.0118 0.068 Uiso 1 1 calc R
C28 C 0.2476(5) 0.5845(9) -0.0457(3) 0.056(2) Uani 1 1 d .
H28 H 0.2969 0.5797 -0.0415 0.067 Uiso 1 1 calc R
C29 C 0.2147(4) 0.4905(9) -0.0703(2) 0.047(2) Uani 1 1 d .
H29 H 0.2423 0.4234 -0.0823 0.057 Uiso 1 1 calc R
Sn31 Sn -0.16816(3) 0.35327(6) 0.05075(3) 0.04997(17) Uani 1 1 d .
Zr31 Zr -0.19958(3) 0.08022(7) 0.15921(3) 0.02944(16) Uani 1 1 d .
Cl31 Cl -0.14922(11) 0.3092(2) 0.17597(7) 0.0521(5) Uani 1 1 d .
N31 N -0.3096(3) 0.1713(6) 0.17179(19) 0.0392(15) Uani 1 1 d .
N32 N -0.3020(3) -0.0115(6) 0.13371(17) 0.0332(13) Uani 1 1 d .
CT31 C -0.1551(2) -0.0682(4) 0.20150(10) 0.000 Uiso 0.00 1 d P
C31 C -0.1754(5) -0.1613(8) 0.1817(2) 0.049(2) Uani 1 1 d .
C32 C -0.2136(4) -0.0954(8) 0.2109(2) 0.046(2) Uani 1 1 d .
C33 C -0.1716(5) 0.0043(10) 0.2266(3) 0.056(2) Uani 1 1 d .
C34 C -0.1077(5) 0.0066(9) 0.2084(3) 0.056(2) Uani 1 1 d .
C35 C -0.1071(4) -0.0954(9) 0.1800(2) 0.051(2) Uani 1 1 d .
C36 C -0.1939(9) -0.2868(11) 0.1590(5) 0.129(6) Uani 1 1 d .
H36A H -0.1698 -0.3648 0.1699 0.194 Uiso 1 1 calc R
H36B H -0.1789 -0.2747 0.1328 0.194 Uiso 1 1 calc R
H36C H -0.2449 -0.3013 0.1599 0.194 Uiso 1 1 calc R
C37 C -0.2885(5) -0.1366(12) 0.2243(3) 0.080(4) Uani 1 1 d .
H37A H -0.3022 -0.2210 0.2121 0.120 Uiso 1 1 calc R
H37B H -0.3222 -0.0659 0.2175 0.120 Uiso 1 1 calc R
H37C H -0.2884 -0.1486 0.2516 0.120 Uiso 1 1 calc R
C38 C -0.1945(6) 0.0874(12) 0.2621(3) 0.083(3) Uani 1 1 d .
H38A H -0.1643 0.0637 0.2835 0.124 Uiso 1 1 calc R
H38B H -0.2436 0.0667 0.2683 0.124 Uiso 1 1 calc R
H38C H -0.1899 0.1836 0.2567 0.124 Uiso 1 1 calc R
C39 C -0.0421(6) 0.0914(13) 0.2193(4) 0.112(6) Uani 1 1 d .
H39A H -0.0136 0.1083 0.1968 0.168 Uiso 1 1 calc R
H39B H -0.0141 0.0423 0.2379 0.168 Uiso 1 1 calc R
H39C H -0.0574 0.1773 0.2300 0.168 Uiso 1 1 calc R
C40 C -0.0417(6) -0.1454(15) 0.1579(4) 0.111(6) Uani 1 1 d .
H40A H -0.0106 -0.1955 0.1749 0.166 Uiso 1 1 calc R
H40B H -0.0163 -0.0680 0.1476 0.166 Uiso 1 1 calc R
H40C H -0.0569 -0.2041 0.1373 0.166 Uiso 1 1 calc R
C41 C -0.3445(4) 0.0835(9) 0.1491(2) 0.037(2) Uani 1 1 d .
C42 C -0.4239(4) 0.0919(10) 0.1427(3) 0.055(2) Uani 1 1 d .
H42A H -0.4365 0.1833 0.1349 0.083 Uiso 1 1 calc R
H42B H -0.4486 0.0697 0.1661 0.083 Uiso 1 1 calc R
H42C H -0.4376 0.0281 0.1230 0.083 Uiso 1 1 calc R
C43 C -0.3448(4) 0.2938(10) 0.1865(3) 0.056(3) Uani 1 1 d .
H43 H -0.3959 0.2722 0.1897 0.067 Uiso 1 1 calc R
C44 C -0.3153(5) 0.3308(11) 0.2258(4) 0.081(4) Uani 1 1 d .
H44A H -0.2657 0.3567 0.2235 0.121 Uiso 1 1 calc R
H44B H -0.3193 0.2530 0.2426 0.121 Uiso 1 1 calc R
H44C H -0.3423 0.4061 0.2362 0.121 Uiso 1 1 calc R
C45 C -0.3393(5) 0.4109(11) 0.1578(5) 0.088(4) Uani 1 1 d .
H45A H -0.3605 0.3834 0.1338 0.132 Uiso 1 1 calc R
H45B H -0.2897 0.4336 0.1538 0.132 Uiso 1 1 calc R
H45C H -0.3643 0.4896 0.1676 0.132 Uiso 1 1 calc R
C46 C -0.3252(4) -0.1189(8) 0.1080(2) 0.0419(19) Uani 1 1 d .
H46 H -0.2818 -0.1720 0.1020 0.050 Uiso 1 1 calc R
C47 C -0.3788(5) -0.2230(10) 0.1253(3) 0.057(3) Uani 1 1 d .
H47A H -0.4269 -0.1887 0.1224 0.086 Uiso 1 1 calc R
H47B H -0.3684 -0.2360 0.1521 0.086 Uiso 1 1 calc R
H47C H -0.3745 -0.3091 0.1120 0.086 Uiso 1 1 calc R
C48 C -0.3540(5) -0.0683(11) 0.0689(3) 0.061(3) Uani 1 1 d .
H48A H -0.3181 -0.0128 0.0565 0.091 Uiso 1 1 calc R
H48B H -0.3966 -0.0147 0.0729 0.091 Uiso 1 1 calc R
H48C H -0.3651 -0.1457 0.0529 0.091 Uiso 1 1 calc R
C49 C -0.1355(4) 0.1009(8) 0.1036(2) 0.0406(19) Uani 1 1 d .
H49 H -0.0968 0.1663 0.1090 0.049 Uiso 1 1 calc R
C50 C -0.1986(4) 0.1862(8) 0.0877(2) 0.0390(19) Uani 1 1 d .
H50A H -0.2255 0.2230 0.1093 0.059 Uiso 1 1 calc R
H50B H -0.2304 0.1256 0.0736 0.059 Uiso 1 1 calc R
C51 C -0.2512(5) 0.5047(10) 0.0510(4) 0.079(3) Uani 1 1 d .
H51A H -0.2335 0.5873 0.0627 0.119 Uiso 1 1 calc R
H51B H -0.2916 0.4711 0.0654 0.119 Uiso 1 1 calc R
H51C H -0.2658 0.5237 0.0251 0.119 Uiso 1 1 calc R
C52 C -0.1520(8) 0.2649(15) -0.0037(4) 0.101(5) Uani 1 1 d .
H52A H -0.1629 0.1687 -0.0026 0.151 Uiso 1 1 calc R
H52B H -0.1029 0.2772 -0.0113 0.151 Uiso 1 1 calc R
H52C H -0.1830 0.3085 -0.0221 0.151 Uiso 1 1 calc R
C53 C -0.0707(5) 0.4382(12) 0.0727(4) 0.090(4) Uani 1 1 d .
H53A H -0.0805 0.4861 0.0963 0.135 Uiso 1 1 calc R
H53B H -0.0510 0.5011 0.0543 0.135 Uiso 1 1 calc R
H53C H -0.0369 0.3658 0.0775 0.135 Uiso 1 1 calc R
C54 C -0.1051(4) -0.0017(8) 0.0769(2) 0.0376(19) Uani 1 1 d .
C55 C -0.1448(4) -0.0936(9) 0.0559(3) 0.049(2) Uani 1 1 d .
H55 H -0.1947 -0.0885 0.0569 0.059 Uiso 1 1 calc R
C56 C -0.1132(5) -0.1942(9) 0.0330(3) 0.054(2) Uani 1 1 d .
H56 H -0.1422 -0.2554 0.0196 0.065 Uiso 1 1 calc R
C57 C -0.0388(4) -0.2048(10) 0.0300(3) 0.050(2) Uani 1 1 d .
H57 H -0.0175 -0.2736 0.0153 0.060 Uiso 1 1 calc R
C58 C 0.0016(4) -0.1103(9) 0.0493(2) 0.050(2) Uani 1 1 d .
H58 H 0.0514 -0.1130 0.0472 0.060 Uiso 1 1 calc R
C59 C -0.0303(4) -0.0106(10) 0.0719(2) 0.049(2) Uani 1 1 d .
H59 H -0.0011 0.0529 0.0843 0.058 Uiso 1 1 calc R

loop_
_atom_site_aniso_label
_atom_site_aniso_U_11
_atom_site_aniso_U_22
_atom_site_aniso_U_33
_atom_site_aniso_U_23
_atom_site_aniso_U_13
_atom_site_aniso_U_12
Sn1 0.0355(3) 0.0424(3) 0.0442(3) 0.0145(3) 0.0013(2) 0.0010(2)
Zr1 0.0233(3) 0.0249(3) 0.0350(4) 0.0019(3) -0.0002(3) 0.0002(2)
Cl1 0.0473(10) 0.0312(11) 0.0608(13) -0.0073(10) 0.0019(10) 0.0085(8)
N1 0.024(3) 0.033(4) 0.042(4) -0.001(3) -0.005(3) -0.008(2)
N2 0.026(3) 0.031(3) 0.037(3) 0.005(3) 0.004(3) 0.002(2)
C1 0.059(5) 0.022(4) 0.038(5) 0.001(3) 0.029(4) -0.003(3)
C2 0.036(4) 0.041(5) 0.041(4) 0.020(4) -0.005(4) -0.005(3)
C3 0.065(6) 0.044(5) 0.031(5) 0.002(4) 0.018(4) -0.005(4)
C4 0.052(5) 0.044(5) 0.073(7) 0.010(5) 0.036(5) 0.009(4)
C5 0.033(4) 0.057(6) 0.061(6) 0.035(5) -0.020(4) -0.025(4)
C6 0.088(7) 0.067(6) 0.051(6) -0.005(6) 0.026(5) -0.022(6)
C7 0.035(5) 0.111(9) 0.099(9) 0.060(7) -0.007(5) -0.003(5)
C8 0.189(14) 0.077(9) 0.057(7) -0.028(6) 0.046(8) -0.045(9)
C9 0.073(7) 0.083(9) 0.166(14) 0.048(9) 0.065(8) 0.021(6)
C10 0.077(7) 0.105(9) 0.084(8) 0.053(8) -0.018(6) -0.056(6)
C11 0.022(3) 0.029(4) 0.050(5) 0.009(4) 0.000(3) 0.000(3)
C12 0.030(4) 0.060(6) 0.087(7) 0.008(5) 0.007(4) -0.010(4)
C13 0.037(4) 0.034(4) 0.072(7) -0.003(5) -0.011(4) -0.008(4)
C14 0.065(6) 0.055(6) 0.092(8) -0.029(5) -0.023(5) -0.007(5)
C15 0.061(6) 0.033(5) 0.107(9) 0.018(6) -0.032(6) -0.018(4)
C16 0.032(4) 0.029(4) 0.046(5) -0.001(3) 0.008(3) 0.004(3)
C17 0.060(6) 0.046(5) 0.078(8) -0.005(5) 0.001(5) 0.020(4)
C18 0.055(5) 0.060(5) 0.039(5) 0.001(4) 0.013(4) 0.008(4)
C19 0.034(4) 0.034(4) 0.042(5) 0.005(3) 0.001(3) -0.003(3)
C20 0.033(4) 0.033(5) 0.042(5) 0.007(3) 0.006(3) -0.001(3)
C21 0.061(5) 0.056(6) 0.070(6) 0.014(5) -0.007(5) -0.014(4)
C22 0.104(8) 0.101(9) 0.039(7) 0.005(6) -0.002(6) -0.013(7)
C23 0.042(5) 0.068(7) 0.093(8) 0.025(6) 0.015(5) 0.010(4)
C24 0.039(4) 0.033(4) 0.028(4) 0.009(3) -0.004(3) -0.004(3)
C25 0.042(4) 0.051(5) 0.044(5) 0.001(4) -0.006(4) 0.005(4)
C26 0.062(6) 0.053(6) 0.047(5) -0.002(5) 0.000(4) 0.012(4)
C27 0.058(5) 0.069(7) 0.043(5) -0.010(5) -0.011(4) -0.011(5)
C28 0.048(5) 0.064(6) 0.056(6) -0.010(5) -0.018(4) -0.014(4)
C29 0.043(4) 0.053(5) 0.045(5) 0.004(4) -0.009(4) 0.000(4)
Sn31 0.0403(3) 0.0463(3) 0.0633(4) 0.0248(3) -0.0096(3) -0.0083(2)
Zr31 0.0250(3) 0.0259(3) 0.0374(4) 0.0014(3) -0.0012(3) -0.0004(3)
Cl31 0.0483(11) 0.0336(11) 0.0742(15) -0.0066(11) 0.0001(10) -0.0108(9)
N31 0.028(3) 0.028(3) 0.061(4) -0.001(3) 0.007(3) 0.003(2)
N32 0.031(3) 0.033(3) 0.035(3) 0.004(3) -0.008(3) -0.010(3)
C31 0.079(6) 0.032(5) 0.037(5) 0.001(4) -0.024(4) 0.013(4)
C32 0.038(4) 0.050(5) 0.049(5) 0.022(4) 0.005(4) -0.001(4)
C33 0.072(6) 0.052(6) 0.044(5) -0.005(5) -0.017(4) 0.007(5)
C34 0.056(6) 0.045(6) 0.068(7) 0.008(5) -0.030(5) 0.001(4)
C35 0.030(4) 0.082(7) 0.041(5) 0.036(5) 0.016(3) 0.031(4)
C36 0.218(14) 0.035(5) 0.135(12) -0.013(8) -0.140(11) 0.019(8)
C37 0.038(5) 0.118(10) 0.083(8) 0.051(7) 0.002(5) 0.002(5)
C38 0.116(9) 0.086(8) 0.046(6) -0.010(6) -0.008(6) 0.025(7)
C39 0.086(9) 0.085(9) 0.165(14) 0.034(9) -0.068(9) -0.038(7)
C40 0.074(7) 0.166(13) 0.091(9) 0.077(9) 0.050(7) 0.072(7)
C41 0.023(3) 0.042(5) 0.047(5) 0.008(4) -0.001(3) 0.000(3)
C42 0.031(4) 0.062(6) 0.073(6) 0.003(5) -0.003(4) 0.008(4)
C43 0.040(4) 0.039(5) 0.088(8) -0.011(6) 0.015(5) -0.001(4)
C44 0.048(5) 0.070(7) 0.124(10) -0.041(7) 0.023(6) 0.006(5)
C45 0.053(6) 0.045(6) 0.166(13) 0.021(8) 0.027(8) 0.009(5)
C46 0.039(4) 0.046(5) 0.040(5) 0.005(4) -0.008(3) -0.014(3)
C47 0.059(5) 0.051(5) 0.061(7) 0.006(5) -0.003(5) -0.022(4)
C48 0.042(5) 0.090(7) 0.051(6) -0.002(5) -0.011(4) -0.015(5)
C49 0.031(4) 0.045(5) 0.046(5) 0.014(4) 0.007(3) 0.002(3)
C50 0.037(4) 0.041(5) 0.039(5) 0.011(4) 0.002(3) 0.001(3)
C51 0.068(6) 0.055(6) 0.115(9) 0.033(6) -0.019(7) -0.008(5)
C52 0.122(10) 0.117(12) 0.063(10) 0.025(7) 0.006(7) -0.014(8)
C53 0.059(6) 0.067(8) 0.143(12) 0.048(8) -0.044(7) -0.034(5)
C54 0.030(4) 0.048(5) 0.035(4) 0.015(4) 0.006(3) 0.003(3)
C55 0.036(4) 0.064(6) 0.046(5) 0.004(5) 0.005(4) -0.013(4)
C56 0.066(6) 0.044(5) 0.053(6) 0.009(5) 0.011(4) -0.002(4)
C57 0.052(5) 0.046(5) 0.053(6) 0.008(4) 0.015(4) 0.011(4)
C58 0.039(4) 0.078(6) 0.033(4) 0.014(4) 0.014(4) 0.020(4)
C59 0.039(4) 0.068(6) 0.039(5) 0.013(4) -0.004(4) 0.004(4)

loop_
_atom_type_symbol
_atom_type_description
_atom_type_scat_dispersion_real
_atom_type_scat_dispersion_imag
_atom_type_scat_source
C C 0.0033 0.0016 'International Tables Vol C Tables 4.2.6.8 and 6.1.1.4'
H H 0.0000 0.0000 'International Tables Vol C Tables 4.2.6.8 and 6.1.1.4'
N N 0.0061 0.0033 'International Tables Vol C Tables 4.2.6.8 and 6.1.1.4'
Cl Cl 0.1484 0.1585 'International Tables Vol C Tables 4.2.6.8 and 6.1.1.4'
Zr Zr -2.9673 0.5597 'International Tables Vol C Tables 4.2.6.8 and 6.1.1.4'
Sn Sn -0.6537 1.4246 'International Tables Vol C Tables 4.2.6.8 and 6.1.1.4'

loop_
_geom_angle_atom_site_label_1
_geom_angle_atom_site_label_2
_geom_angle_atom_site_label_3
_geom_angle
C23 Sn1 C20 108.7(3)
C23 Sn1 C21 111.0(4)
C20 Sn1 C21 107.5(3)
C23 Sn1 C22 110.5(5)
C20 Sn1 C22 106.5(4)
C21 Sn1 C22 112.4(4)
CT1 Zr1 C19 114.9(2)
CT1 Zr1 N1 118.15(19)
C19 Zr1 N1 126.4(2)
CT1 Zr1 N2 108.17(17)
C19 Zr1 N2 98.4(2)
N1 Zr1 N2 58.1(2)
CT1 Zr1 Cl1 106.48(11)
C19 Zr1 Cl1 85.6(2)
N1 Zr1 Cl1 86.97(17)
N2 Zr1 Cl1 139.37(15)
CT1 Zr1 C2 28.60(15)
C19 Zr1 C2 137.5(2)
N1 Zr1 C2 91.6(2)
N2 Zr1 C2 85.5(2)
Cl1 Zr1 C2 118.3(2)
CT1 Zr1 C3 27.84(19)
C19 Zr1 C3 134.5(3)
N1 Zr1 C3 97.9(3)
N2 Zr1 C3 115.4(2)
Cl1 Zr1 C3 87.3(2)
C2 Zr1 C3 31.9(3)
CT1 Zr1 C1 28.55(16)
C19 Zr1 C1 104.7(3)
N1 Zr1 C1 117.8(2)
N2 Zr1 C1 84.1(2)
Cl1 Zr1 C1 134.15(17)
C2 Zr1 C1 33.2(3)
C3 Zr1 C1 53.5(3)
CT1 Zr1 C5 28.19(17)
C19 Zr1 C5 86.7(3)
N1 Zr1 C5 145.6(2)
N2 Zr1 C5 113.7(3)
Cl1 Zr1 C5 106.8(2)
C2 Zr1 C5 54.1(2)
C3 Zr1 C5 52.9(3)
C1 Zr1 C5 32.6(3)
CT1 Zr1 C4 27.74(17)
C19 Zr1 C4 102.9(3)
N1 Zr1 C4 128.1(3)
N2 Zr1 C4 135.9(2)
Cl1 Zr1 C4 80.90(19)
C2 Zr1 C4 53.2(3)
C3 Zr1 C4 31.7(3)
C1 Zr1 C4 53.3(2)
C5 Zr1 C4 31.8(3)
C11 N1 C13 121.5(6)
C11 N1 Zr1 95.2(4)
C13 N1 Zr1 141.6(5)
C11 N2 C16 124.6(6)
C11 N2 Zr1 93.9(4)
C16 N2 Zr1 141.3(4)
C5 C1 C2 106.5(7)
C5 C1 C6 126.2(8)
C2 C1 C6 126.7(8)
C5 C1 Zr1 73.8(4)
C2 C1 Zr1 72.7(4)
C6 C1 Zr1 125.4(6)
C3 C2 C1 107.2(7)
C3 C2 C7 126.1(9)
C1 C2 C7 126.5(8)
C3 C2 Zr1 74.5(5)
C1 C2 Zr1 74.1(4)
C7 C2 Zr1 120.7(5)
C2 C3 C4 109.7(8)
C2 C3 C8 128.2(10)
C4 C3 C8 121.9(9)
C2 C3 Zr1 73.6(4)
C4 C3 Zr1 75.2(5)
C8 C3 Zr1 122.0(6)
C3 C4 C5 108.4(7)
C3 C4 C9 126.8(10)
C5 C4 C9 124.7(10)
C3 C4 Zr1 73.1(4)
C5 C4 Zr1 73.4(4)
C9 C4 Zr1 122.8(6)
C4 C5 C1 108.1(7)
C4 C5 C10 126.1(9)
C1 C5 C10 124.4(10)
C4 C5 Zr1 74.8(4)
C1 C5 Zr1 73.6(4)
C10 C5 Zr1 127.8(6)
C1 C6 H6A 109.5
C1 C6 H6B 109.5
H6A C6 H6B 109.5
C1 C6 H6C 109.5
H6A C6 H6C 109.5
H6B C6 H6C 109.5
C2 C7 H7A 109.5
C2 C7 H7B 109.5
H7A C7 H7B 109.5
C2 C7 H7C 109.5
H7A C7 H7C 109.5
H7B C7 H7C 109.5
C3 C8 H8A 109.5
C3 C8 H8B 109.5
H8A C8 H8B 109.5
C3 C8 H8C 109.5
H8A C8 H8C 109.5
H8B C8 H8C 109.5
C4 C9 H9A 109.5
C4 C9 H9B 109.5
H9A C9 H9B 109.5
C4 C9 H9C 109.5
H9A C9 H9C 109.5
H9B C9 H9C 109.5
C5 C10 H10A 109.5
C5 C10 H10B 109.5
H10A C10 H10B 109.5
C5 C10 H10C 109.5
H10A C10 H10C 109.5
H10B C10 H10C 109.5
N1 C11 N2 112.5(6)
N1 C11 C12 122.3(7)
N2 C11 C12 125.2(7)
C11 C12 H12A 109.5
C11 C12 H12B 109.5
H12A C12 H12B 109.5
C11 C12 H12C 109.5
H12A C12 H12C 109.5
H12B C12 H12C 109.5
N1 C13 C14 111.6(7)
N1 C13 C15 110.5(7)
C14 C13 C15 112.0(8)
N1 C13 H13 107.5
C14 C13 H13 107.5
C15 C13 H13 107.5
C13 C14 H14A 109.5
C13 C14 H14B 109.5
H14A C14 H14B 109.5
C13 C14 H14C 109.5
H14A C14 H14C 109.5
H14B C14 H14C 109.5
C13 C15 H15A 109.5
C13 C15 H15B 109.5
H15A C15 H15B 109.5
C13 C15 H15C 109.5
H15A C15 H15C 109.5
H15B C15 H15C 109.5
N2 C16 C17 114.3(7)
N2 C16 C18 115.1(6)
C17 C16 C18 110.9(7)
N2 C16 H16 105.1
C17 C16 H16 105.1
C18 C16 H16 105.1
C16 C17 H17A 109.5
C16 C17 H17B 109.5
H17A C17 H17B 109.5
C16 C17 H17C 109.5
H17A C17 H17C 109.5
H17B C17 H17C 109.5
C16 C18 H18A 109.5
C16 C18 H18B 109.5
H18A C18 H18B 109.5
C16 C18 H18C 109.5
H18A C18 H18C 109.5
H18B C18 H18C 109.5
C24 C19 C20 115.6(6)
C24 C19 Zr1 133.7(5)
C20 C19 Zr1 87.3(4)
C24 C19 H19 105.6
C20 C19 H19 105.6
Zr1 C19 H19 105.6
C19 C20 Sn1 115.2(5)
C19 C20 H20A 108.5
Sn1 C20 H20A 108.5
C19 C20 H20B 108.5
Sn1 C20 H20B 108.5
H20A C20 H20B 107.5
Sn1 C21 H21A 109.5
Sn1 C21 H21B 109.5
H21A C21 H21B 109.5
Sn1 C21 H21C 109.5
H21A C21 H21C 109.5
H21B C21 H21C 109.5
Sn1 C22 H22A 109.5
Sn1 C22 H22B 109.5
H22A C22 H22B 109.5
Sn1 C22 H22C 109.5
H22A C22 H22C 109.5
H22B C22 H22C 109.5
Sn1 C23 H23A 109.5
Sn1 C23 H23B 109.5
H23A C23 H23B 109.5
Sn1 C23 H23C 109.5
H23A C23 H23C 109.5
H23B C23 H23C 109.5
C25 C24 C29 117.0(7)
C25 C24 C19 123.3(7)
C29 C24 C19 119.6(7)
C24 C25 C26 121.2(7)
C24 C25 H25 119.4
C26 C25 H25 119.4
C27 C26 C25 120.2(8)
C27 C26 H26 119.9
C25 C26 H26 119.9
C28 C27 C26 120.5(8)
C28 C27 H27 119.8
C26 C27 H27 119.8
C27 C28 C29 120.5(8)
C27 C28 H28 119.8
C29 C28 H28 119.8
C28 C29 C24 120.7(8)
C28 C29 H29 119.7
C24 C29 H29 119.7
C52 Sn31 C53 111.1(6)
C52 Sn31 C51 113.0(5)
C53 Sn31 C51 110.2(4)
C52 Sn31 C50 105.4(4)
C53 Sn31 C50 107.6(4)
C51 Sn31 C50 109.2(3)
CT31 Zr31 N31 117.5(2)
CT31 Zr31 C49 115.1(2)
N31 Zr31 C49 126.8(2)
CT31 Zr31 N32 108.25(18)
N31 Zr31 N32 58.4(2)
C49 Zr31 N32 98.1(2)
CT31 Zr31 Cl31 106.74(12)
N31 Zr31 Cl31 86.79(16)
C49 Zr31 Cl31 85.6(2)
N32 Zr31 Cl31 139.10(16)
CT31 Zr31 C32 27.89(17)
N31 Zr31 C32 92.0(2)
C49 Zr31 C32 136.6(3)
N32 Zr31 C32 85.6(2)
Cl31 Zr31 C32 119.0(2)
CT31 Zr31 C33 27.6(2)
N31 Zr31 C33 97.0(3)
C49 Zr31 C33 135.2(3)
N32 Zr31 C33 114.8(3)
Cl31 Zr31 C33 88.1(2)
C32 Zr31 C33 31.5(3)
CT31 Zr31 C31 28.45(18)
N31 Zr31 C31 117.8(3)
C49 Zr31 C31 104.6(3)
N32 Zr31 C31 84.5(2)
Cl31 Zr31 C31 134.2(2)
C32 Zr31 C31 32.3(3)
C33 Zr31 C31 53.1(3)
CT31 Zr31 C34 27.61(18)
N31 Zr31 C34 126.2(3)
C49 Zr31 C34 104.2(3)
N32 Zr31 C34 135.9(2)
Cl31 Zr31 C34 80.8(2)
C32 Zr31 C34 52.2(3)
C33 Zr31 C34 31.1(3)
C31 Zr31 C34 53.4(3)
CT31 Zr31 C35 28.12(16)
N31 Zr31 C35 145.1(2)
C49 Zr31 C35 87.0(2)
N32 Zr31 C35 114.4(3)
Cl31 Zr31 C35 106.4(2)
C32 Zr31 C35 53.3(2)
C33 Zr31 C35 52.7(3)
C31 Zr31 C35 32.8(3)
C34 Zr31 C35 32.1(3)
C41 N31 C43 121.1(6)
C41 N31 Zr31 94.2(4)
C43 N31 Zr31 142.5(5)
C41 N32 C46 125.2(6)
C41 N32 Zr31 93.8(4)
C46 N32 Zr31 140.7(5)
C32 C31 C35 106.0(7)
C32 C31 C36 130.0(11)
C35 C31 C36 123.6(11)
C32 C31 Zr31 72.8(4)
C35 C31 Zr31 74.1(5)
C36 C31 Zr31 124.0(6)
C33 C32 C31 109.2(8)
C33 C32 C37 126.2(9)
C31 C32 C37 124.5(9)
C33 C32 Zr31 74.9(5)
C31 C32 Zr31 74.8(5)
C37 C32 Zr31 119.7(5)
C34 C33 C32 109.2(8)
C34 C33 C38 127.8(9)
C32 C33 C38 122.7(9)
C34 C33 Zr31 74.9(5)
C32 C33 Zr31 73.6(5)
C38 C33 Zr31 122.5(6)
C33 C34 C35 109.0(8)
C33 C34 C39 126.8(11)
C35 C34 C39 123.7(10)
C33 C34 Zr31 74.0(5)
C35 C34 Zr31 74.3(4)
C39 C34 Zr31 123.9(7)
C34 C35 C31 106.6(7)
C34 C35 C40 126.2(10)
C31 C35 C40 126.1(10)
C34 C35 Zr31 73.5(4)
C31 C35 Zr31 73.1(4)
C40 C35 Zr31 128.0(6)
C31 C36 H36A 109.5
C31 C36 H36B 109.5
H36A C36 H36B 109.5
C31 C36 H36C 109.5
H36A C36 H36C 109.5
H36B C36 H36C 109.5
C32 C37 H37A 109.5
C32 C37 H37B 109.5
H37A C37 H37B 109.5
C32 C37 H37C 109.5
H37A C37 H37C 109.5
H37B C37 H37C 109.5
C33 C38 H38A 109.5
C33 C38 H38B 109.5
H38A C38 H38B 109.5
C33 C38 H38C 109.5
H38A C38 H38C 109.5
H38B C38 H38C 109.5
C34 C39 H39A 109.5
C34 C39 H39B 109.5
H39A C39 H39B 109.5
C34 C39 H39C 109.5
H39A C39 H39C 109.5
H39B C39 H39C 109.5
C35 C40 H40A 109.5
C35 C40 H40B 109.5
H40A C40 H40B 109.5
C35 C40 H40C 109.5
H40A C40 H40C 109.5
H40B C40 H40C 109.5
N32 C41 N31 113.3(6)
N32 C41 C42 124.4(8)
N31 C41 C42 122.3(7)
C41 C42 H42A 109.5
C41 C42 H42B 109.5
H42A C42 H42B 109.5
C41 C42 H42C 109.5
H42A C42 H42C 109.5
H42B C42 H42C 109.5
N31 C43 C44 110.4(8)
N31 C43 C45 110.8(8)
C44 C43 C45 112.9(9)
N31 C43 H43 107.5
C44 C43 H43 107.5
C45 C43 H43 107.5
C43 C44 H44A 109.5
C43 C44 H44B 109.5
H44A C44 H44B 109.5
C43 C44 H44C 109.5
H44A C44 H44C 109.5
H44B C44 H44C 109.5
C43 C45 H45A 109.5
C43 C45 H45B 109.5
H45A C45 H45B 109.5
C43 C45 H45C 109.5
H45A C45 H45C 109.5
H45B C45 H45C 109.5
N32 C46 C48 114.7(7)
N32 C46 C47 115.4(7)
C48 C46 C47 109.2(7)
N32 C46 H46 105.5
C48 C46 H46 105.5
C47 C46 H46 105.5
C46 C47 H47A 109.5
C46 C47 H47B 109.5
H47A C47 H47B 109.5
C46 C47 H47C 109.5
H47A C47 H47C 109.5
H47B C47 H47C 109.5
C46 C48 H48A 109.5
C46 C48 H48B 109.5
H48A C48 H48B 109.5
C46 C48 H48C 109.5
H48A C48 H48C 109.5
H48B C48 H48C 109.5
C54 C49 C50 115.6(7)
C54 C49 Zr31 132.4(5)
C50 C49 Zr31 87.3(4)
C54 C49 H49 106.2
C50 C49 H49 106.2
Zr31 C49 H49 106.2
C49 C50 Sn31 115.0(5)
C49 C50 H50A 108.5
Sn31 C50 H50A 108.5
C49 C50 H50B 108.5
Sn31 C50 H50B 108.5
H50A C50 H50B 107.5
Sn31 C51 H51A 109.5
Sn31 C51 H51B 109.5
H51A C51 H51B 109.5
Sn31 C51 H51C 109.5
H51A C51 H51C 109.5
H51B C51 H51C 109.5
Sn31 C52 H52A 109.5
Sn31 C52 H52B 109.5
H52A C52 H52B 109.5
Sn31 C52 H52C 109.5
H52A C52 H52C 109.5
H52B C52 H52C 109.5
Sn31 C53 H53A 109.5
Sn31 C53 H53B 109.5
H53A C53 H53B 109.5
Sn31 C53 H53C 109.5
H53A C53 H53C 109.5
H53B C53 H53C 109.5
C55 C54 C59 115.3(8)
C55 C54 C49 124.7(7)
C59 C54 C49 119.9(7)
C54 C55 C56 122.4(7)
C54 C55 H55 118.8
C56 C55 H55 118.8
C55 C56 C57 121.1(9)
C55 C56 H56 119.4
C57 C56 H56 119.4
C58 C57 C56 117.4(8)
C58 C57 H57 121.3
C56 C57 H57 121.3
C57 C58 C59 121.1(7)
C57 C58 H58 119.4
C59 C58 H58 119.4
C58 C59 C54 122.5(8)
C58 C59 H59 118.7
C54 C59 H59 118.7

loop_
_geom_bond_atom_site_label_1
_geom_bond_atom_site_label_2
_geom_bond_distance
Sn1 C23 2.148(9)
Sn1 C20 2.153(7)
Sn1 C21 2.161(8)
Sn1 C22 2.169(12)
Zr1 CT1 2.218(3)
Zr1 C19 2.264(7)
Zr1 N1 2.264(5)
Zr1 N2 2.281(5)
Zr1 Cl1 2.4970(19)
Zr1 C2 2.499(7)
Zr1 C3 2.510(8)
Zr1 C1 2.517(7)
Zr1 C5 2.519(7)
Zr1 C4 2.535(8)
N1 C11 1.319(10)
N1 C13 1.477(10)
N2 C11 1.336(9)
N2 C16 1.478(9)
C1 C5 1.413(11)
C1 C2 1.432(11)
C1 C6 1.493(12)
C2 C3 1.377(11)
C2 C7 1.520(10)
C3 C4 1.378(13)
C3 C8 1.505(14)
C4 C5 1.386(13)
C4 C9 1.513(12)
C5 C10 1.514(12)
C6 H6A 0.9600
C6 H6B 0.9600
C6 H6C 0.9600
C7 H7A 0.9600
C7 H7B 0.9600
C7 H7C 0.9600
C8 H8A 0.9600
C8 H8B 0.9600
C8 H8C 0.9600
C9 H9A 0.9600
C9 H9B 0.9600
C9 H9C 0.9600
C10 H10A 0.9600
C10 H10B 0.9600
C10 H10C 0.9600
C11 C12 1.512(9)
C12 H12A 0.9600
C12 H12B 0.9600
C12 H12C 0.9600
C13 C14 1.494(13)
C13 C15 1.535(13)
C13 H13 0.9800
C14 H14A 0.9600
C14 H14B 0.9600
C14 H14C 0.9600
C15 H15A 0.9600
C15 H15B 0.9600
C15 H15C 0.9600
C16 C17 1.528(11)
C16 C18 1.529(11)
C16 H16 0.9800
C17 H17A 0.9600
C17 H17B 0.9600
C17 H17C 0.9600
C18 H18A 0.9600
C18 H18B 0.9600
C18 H18C 0.9600
C19 C24 1.497(10)
C19 C20 1.537(10)
C19 H19 0.9800
C20 H20A 0.9700
C20 H20B 0.9700
C21 H21A 0.9600
C21 H21B 0.9600
C21 H21C 0.9600
C22 H22A 0.9600
C22 H22B 0.9600
C22 H22C 0.9600
C23 H23A 0.9600
C23 H23B 0.9600
C23 H23C 0.9600
C24 C25 1.383(11)
C24 C29 1.409(10)
C25 C26 1.390(12)
C25 H25 0.9300
C26 C27 1.369(12)
C26 H26 0.9300
C27 C28 1.343(13)
C27 H27 0.9300
C28 C29 1.394(11)
C28 H28 0.9300
C29 H29 0.9300
Sn31 C52 2.101(14)
Sn31 C53 2.134(9)
Sn31 C51 2.136(9)
Sn31 C50 2.151(7)
Zr31 CT31 2.223(3)
Zr31 N31 2.274(6)
Zr31 C49 2.282(7)
Zr31 N32 2.284(5)
Zr31 Cl31 2.489(2)
Zr31 C32 2.495(7)
Zr31 C33 2.512(9)
Zr31 C31 2.520(8)
Zr31 C34 2.522(8)
Zr31 C35 2.533(7)
N31 C41 1.332(10)
N31 C43 1.454(11)
N32 C41 1.331(10)
N32 C46 1.443(9)
C31 C32 1.397(12)
C31 C35 1.425(12)
C31 C36 1.494(13)
C32 C33 1.361(12)
C32 C37 1.524(11)
C33 C34 1.349(13)
C33 C38 1.536(13)
C34 C35 1.400(12)
C34 C39 1.521(12)
C35 C40 1.519(11)
C36 H36A 0.9600
C36 H36B 0.9600
C36 H36C 0.9600
C37 H37A 0.9600
C37 H37B 0.9600
C37 H37C 0.9600
C38 H38A 0.9600
C38 H38B 0.9600
C38 H38C 0.9600
C39 H39A 0.9600
C39 H39B 0.9600
C39 H39C 0.9600
C40 H40A 0.9600
C40 H40B 0.9600
C40 H40C 0.9600
C41 C42 1.497(10)
C42 H42A 0.9600
C42 H42B 0.9600
C42 H42C 0.9600
C43 C44 1.517(15)
C43 C45 1.520(15)
C43 H43 0.9800
C44 H44A 0.9600
C44 H44B 0.9600
C44 H44C 0.9600
C45 H45A 0.9600
C45 H45B 0.9600
C45 H45C 0.9600
C46 C48 1.542(11)
C46 C47 1.545(11)
C46 H46 0.9800
C47 H47A 0.9600
C47 H47B 0.9600
C47 H47C 0.9600
C48 H48A 0.9600
C48 H48B 0.9600
C48 H48C 0.9600
C49 C54 1.478(11)
C49 C50 1.540(10)
C49 H49 0.9800
C50 H50A 0.9700
C50 H50B 0.9700
C51 H51A 0.9600
C51 H51B 0.9600
C51 H51C 0.9600
C52 H52A 0.9600
C52 H52B 0.9600
C52 H52C 0.9600
C53 H53A 0.9600
C53 H53B 0.9600
C53 H53C 0.9600
C54 C55 1.373(11)
C54 C59 1.405(10)
C55 C56 1.391(12)
C55 H55 0.9300
C56 C57 1.391(12)
C56 H56 0.9300
C57 C58 1.365(13)
C57 H57 0.9300
C58 C59 1.384(12)
C58 H58 0.9300
C59 H59 0.9300
